data_7033298
loop_
_publ_author_name
'Tan, Jingyun'
'Li, Rui'
'Li, Dandan'
'Zhang, Qiong'
'Li, Shengli'
'Zhou, Hongping'
'Yang, Jiaxiang'
'Wu, Jieying'
'Tian, Yupeng'

_publ_section_title
;
 Thiophene-based terpyridine and its zinc halide complexes: third-order
 nonlinear optical properties in the near-infrared region.
;
_journal_issue 3
_journal_name_full 'Dalton transactions (Cambridge, England : 2003)'
_journal_page_first 1473
_journal_page_last 1482
_journal_paper_doi 10.1039/c4dt02933j
_journal_volume 44
_journal_year 2015
_chemical_formula_moiety 'C31 H22 I2 N4 S Zn, C2 H3 N'
_chemical_formula_sum 'C33 H25 I2 N5 S Zn'
_chemical_formula_weight 842.81
_chemical_name_systematic
; 
 ? 
;
_space_group_IT_number 2
_symmetry_cell_setting triclinic
_symmetry_space_group_name_Hall '-P 1'
_symmetry_space_group_name_H-M 'P -1'
_atom_sites_solution_hydrogens geom
_atom_sites_solution_primary direct
_atom_sites_solution_secondary difmap
_audit_creation_method SHELXL-97
_cell_angle_alpha 103.092(6)
_cell_angle_beta 99.474(6)
_cell_angle_gamma 113.806(6)
_cell_formula_units_Z 4
_cell_length_a 13.682(6)
_cell_length_b 15.253(7)
_cell_length_c 18.373(9)
_cell_measurement_reflns_used 4588
_cell_measurement_temperature 291(2)
_cell_measurement_theta_max 21.86
_cell_measurement_theta_min 2.34
_cell_volume 3273(3)
_computing_cell_refinement 'Bruker SMART'
_computing_data_collection 'Bruker SMART'
_computing_data_reduction 'Bruker SAINT'
_computing_molecular_graphics 'Bruker SHELXTL'
_computing_publication_material 'Bruker SHELXTL'
_computing_structure_refinement 'SHELXL-97 (Sheldrick, 1997)'
_computing_structure_solution 'SHELXS-97 (Sheldrick, 1990)'
_diffrn_ambient_temperature 291(2)
_diffrn_measured_fraction_theta_full 0.986
_diffrn_measured_fraction_theta_max 0.986
_diffrn_measurement_device_type 'CCD area detector'
_diffrn_measurement_method 'phi and omega scans'
_diffrn_radiation_monochromator graphite
_diffrn_radiation_source 'fine-focus sealed tube'
_diffrn_radiation_type MoK\a
_diffrn_radiation_wavelength 0.71073
_diffrn_reflns_av_R_equivalents 0.0379
_diffrn_reflns_av_sigmaI/netI 0.0666
_diffrn_reflns_limit_h_max 16
_diffrn_reflns_limit_h_min -16
_diffrn_reflns_limit_k_max 18
_diffrn_reflns_limit_k_min -18
_diffrn_reflns_limit_l_max 22
_diffrn_reflns_limit_l_min -20
_diffrn_reflns_number 24435
_diffrn_reflns_theta_full 25.50
_diffrn_reflns_theta_max 25.50
_diffrn_reflns_theta_min 1.19
_exptl_absorpt_coefficient_mu 2.731
_exptl_absorpt_correction_T_max 0.5602
_exptl_absorpt_correction_T_min 0.5370
_exptl_absorpt_correction_type psi-scan
_exptl_absorpt_process_details 'SADABS; Bruker, 2000'
_exptl_crystal_colour red-brown
_exptl_crystal_density_diffrn 1.710
_exptl_crystal_density_method 'not measured'
_exptl_crystal_description rodlike
_exptl_crystal_F_000 1640
_exptl_crystal_recrystallization_method 'Re-crystallisation from solvent: acetonitrile'
_exptl_crystal_size_max 0.26
_exptl_crystal_size_mid 0.25
_exptl_crystal_size_min 0.24
_refine_diff_density_max 0.844
_refine_diff_density_min -0.798
_refine_diff_density_rms 0.155
_refine_ls_extinction_method none
_refine_ls_goodness_of_fit_ref 1.004
_refine_ls_hydrogen_treatment constr
_refine_ls_matrix_type full
_refine_ls_number_parameters 759
_refine_ls_number_reflns 12011
_refine_ls_number_restraints 902
_refine_ls_restrained_S_all 1.019
_refine_ls_R_factor_all 0.0922
_refine_ls_R_factor_gt 0.0478
_refine_ls_shift/su_max 0.002
_refine_ls_shift/su_mean 0.000
_refine_ls_structure_factor_coef Fsqd
_refine_ls_weighting_details 'calc w=1/[\s^2^(Fo^2^)+(0.0684P)^2^+0.0000P] where P=(Fo^2^+2Fc^2^)/3'
_refine_ls_weighting_scheme calc
_refine_ls_wR_factor_gt 0.1189
_refine_ls_wR_factor_ref 0.1412
_reflns_number_gt 7439
_reflns_number_total 12011
_reflns_threshold_expression >2sigma(I)
_cod_data_source_file c4dt02933j2.cif
_cod_data_source_block LZnI2
_cod_depositor_comments
;
The following automatic conversions were performed:

'_symmetry_cell_setting' value 'Triclinic' changed to 'triclinic'
according to
/usr/data/users/saulius/crontab/automatic-downloads/rss-feeds/RSC/lib/dictionaries/cif_core.dic
dictionary named 'cif_core.dic' version 2.4.2 from 2011-04-26.

Automatic conversion script
Id: cif_fix_values 2935 2014-11-11 08:27:57Z andrius 

 Adding full bibliography for 7033296--7033299.cif.
;
_cod_original_sg_symbol_H-M P-1
_cod_database_code 7033298

loop_
_symmetry_equiv_pos_as_xyz
'x, y, z'
'-x, -y, -z'

loop_
_atom_site_label
_atom_site_type_symbol
_atom_site_fract_x
_atom_site_fract_y
_atom_site_fract_z
_atom_site_U_iso_or_equiv
_atom_site_adp_type
_atom_site_occupancy
_atom_site_symmetry_multiplicity
_atom_site_calc_flag
_atom_site_refinement_flags
C1 C -0.1125(6) 0.8880(5) 1.0906(5) 0.0522(17) Uani 1 1 d U
H1 H -0.0974 0.8948 1.1434 0.063 Uiso 1 1 calc R
C2 C -0.2108(6) 0.8846(5) 1.0530(5) 0.0519(17) Uani 1 1 d U
H2 H -0.2612 0.8888 1.0803 0.062 Uiso 1 1 calc R
C3 C -0.2332(6) 0.8750(5) 0.9765(4) 0.0502(16) Uani 1 1 d U
H3 H -0.2988 0.8732 0.9509 0.060 Uiso 1 1 calc R
C4 C -0.1575(5) 0.8676(5) 0.9359(4) 0.0449(15) Uani 1 1 d U
H4 H -0.1718 0.8604 0.8830 0.054 Uiso 1 1 calc R
C5 C -0.0595(5) 0.8714(5) 0.9771(4) 0.0380(14) Uani 1 1 d U
C6 C 0.0293(5) 0.8671(4) 0.9411(4) 0.0361(14) Uani 1 1 d U
C7 C 0.0270(5) 0.8600(5) 0.8655(4) 0.0435(15) Uani 1 1 d U
H7 H -0.0349 0.8554 0.8318 0.052 Uiso 1 1 calc R
C8 C 0.1159(6) 0.8592(5) 0.8376(4) 0.0426(14) Uani 1 1 d U
C9 C 0.2074(6) 0.8671(5) 0.8914(4) 0.0429(15) Uani 1 1 d U
H9 H 0.2686 0.8669 0.8757 0.051 Uiso 1 1 calc R
C10 C 0.2062(5) 0.8751(5) 0.9671(4) 0.0390(14) Uani 1 1 d U
C11 C 0.2991(5) 0.8857(5) 1.0291(4) 0.0410(15) Uani 1 1 d U
C12 C 0.3958(6) 0.8863(5) 1.0161(4) 0.0486(16) Uani 1 1 d U
H12 H 0.4051 0.8785 0.9664 0.058 Uiso 1 1 calc R
C13 C 0.4778(7) 0.8982(6) 1.0768(5) 0.0596(18) Uani 1 1 d U
H13 H 0.5436 0.8991 1.0691 0.072 Uiso 1 1 calc R
C14 C 0.4612(6) 0.9091(6) 1.1497(5) 0.0610(18) Uani 1 1 d U
H14 H 0.5162 0.9180 1.1920 0.073 Uiso 1 1 calc R
C15 C 0.3644(6) 0.9066(6) 1.1589(5) 0.0583(19) Uani 1 1 d U
H15 H 0.3547 0.9140 1.2085 0.070 Uiso 1 1 calc R
C16 C 0.1149(6) 0.8539(6) 0.7574(4) 0.0541(17) Uani 1 1 d U
C17 C 0.0308(7) 0.8462(7) 0.7001(5) 0.081(2) Uani 1 1 d U
H17 H -0.0382 0.8380 0.7063 0.098 Uiso 1 1 calc R
C18 C 0.0608(7) 0.8521(8) 0.6300(5) 0.088(2) Uani 1 1 d U
H18 H 0.0138 0.8500 0.5862 0.105 Uiso 1 1 calc R
C19 C 0.1664(7) 0.8613(6) 0.6333(4) 0.063(2) Uani 1 1 d U
C20 C 0.1565(7) 0.8162(6) 0.4964(5) 0.062(2) Uani 1 1 d U
C21 C 0.0769(8) 0.7174(7) 0.4715(5) 0.102(3) Uani 1 1 d U
H21 H 0.0638 0.6827 0.5073 0.123 Uiso 1 1 calc R
C22 C 0.0154(9) 0.6679(8) 0.3939(6) 0.116(3) Uani 1 1 d U
H22 H -0.0391 0.6010 0.3789 0.140 Uiso 1 1 calc R
C23 C 0.0323(8) 0.7142(8) 0.3398(6) 0.090(3) Uani 1 1 d U
H23 H -0.0114 0.6808 0.2882 0.108 Uiso 1 1 calc R
C24 C 0.1139(7) 0.8096(7) 0.3620(5) 0.077(2) Uani 1 1 d U
H24 H 0.1295 0.8421 0.3251 0.092 Uiso 1 1 calc R
C25 C 0.1747(7) 0.8599(7) 0.4397(5) 0.071(2) Uani 1 1 d U
H25 H 0.2304 0.9262 0.4538 0.085 Uiso 1 1 calc R
C26 C 0.3341(6) 0.9271(5) 0.5943(4) 0.0579(18) Uani 1 1 d DU
C27 C 0.4027(7) 0.8883(7) 0.5663(6) 0.100(3) Uani 1 1 d DU
H27 H 0.3707 0.8211 0.5346 0.120 Uiso 1 1 calc R
C28 C 0.5188(7) 0.9482(7) 0.5849(7) 0.119(3) Uani 1 1 d DU
H28 H 0.5633 0.9205 0.5674 0.143 Uiso 1 1 calc R
C29 C 0.5657(8) 1.0499(7) 0.6299(6) 0.100(3) Uani 1 1 d DU
H29 H 0.6421 1.0911 0.6425 0.120 Uiso 1 1 calc R
C30 C 0.4969(6) 1.0895(6) 0.6561(5) 0.082(2) Uani 1 1 d DU
H30 H 0.5288 1.1572 0.6868 0.098 Uiso 1 1 calc R
C31 C 0.3811(6) 1.0299(5) 0.6374(5) 0.069(2) Uani 1 1 d DU
H31 H 0.3364 1.0584 0.6534 0.083 Uiso 1 1 calc R
C32 C 0.3819(6) 0.3811(5) 1.1019(5) 0.0557(18) Uani 1 1 d U
H32 H 0.3888 0.3857 1.1540 0.067 Uiso 1 1 calc R
C33 C 0.2886(6) 0.3816(5) 1.0596(5) 0.0565(18) Uani 1 1 d U
H33 H 0.2334 0.3846 1.0820 0.068 Uiso 1 1 calc R
C34 C 0.2806(6) 0.3776(5) 0.9841(5) 0.0575(18) Uani 1 1 d U
H34 H 0.2197 0.3789 0.9542 0.069 Uiso 1 1 calc R
C35 C 0.3631(6) 0.3715(5) 0.9518(4) 0.0498(16) Uani 1 1 d U
H35 H 0.3577 0.3680 0.9000 0.060 Uiso 1 1 calc R
C36 C 0.4558(5) 0.3707(5) 0.9983(4) 0.0413(14) Uani 1 1 d U
C37 C 0.5498(5) 0.3676(4) 0.9712(4) 0.0348(13) Uani 1 1 d U
C38 C 0.5584(5) 0.3621(5) 0.8955(4) 0.0393(14) Uani 1 1 d U
H38 H 0.4998 0.3563 0.8577 0.047 Uiso 1 1 calc R
C39 C 0.6528(5) 0.3652(5) 0.8767(4) 0.0396(14) Uani 1 1 d U
C40 C 0.7408(5) 0.3749(5) 0.9357(4) 0.0412(14) Uani 1 1 d U
H40 H 0.8065 0.3789 0.9254 0.049 Uiso 1 1 calc R
C41 C 0.7270(5) 0.3783(5) 1.0094(4) 0.0376(14) Uani 1 1 d U
C42 C 0.8136(5) 0.3882(5) 1.0773(4) 0.0412(15) Uani 1 1 d U
C43 C 0.9171(6) 0.3962(5) 1.0730(4) 0.0519(17) Uani 1 1 d U
H43 H 0.9363 0.3954 1.0267 0.062 Uiso 1 1 calc R
C44 C 0.9915(7) 0.4055(6) 1.1391(5) 0.0607(18) Uani 1 1 d U
H44 H 1.0620 0.4126 1.1382 0.073 Uiso 1 1 calc R
C45 C 0.9589(6) 0.4039(6) 1.2061(5) 0.0623(19) Uani 1 1 d U
H45 H 1.0058 0.4077 1.2508 0.075 Uiso 1 1 calc R
C46 C 0.8555(7) 0.3967(6) 1.2051(4) 0.0601(19) Uani 1 1 d U
H46 H 0.8349 0.3979 1.2509 0.072 Uiso 1 1 calc R
C47 C 0.6653(6) 0.3640(5) 0.7986(4) 0.0443(15) Uani 1 1 d U
C48 C 0.7439(6) 0.3504(5) 0.7661(4) 0.0500(16) Uani 1 1 d U
H48 H 0.8027 0.3438 0.7934 0.060 Uiso 1 1 calc R
C49 C 0.7275(6) 0.3472(6) 0.6885(4) 0.0568(18) Uani 1 1 d U
H49 H 0.7732 0.3374 0.6586 0.068 Uiso 1 1 calc R
C50 C 0.6370(6) 0.3604(5) 0.6612(4) 0.0491(17) Uani 1 1 d U
C51 C 0.4808(7) 0.3296(6) 0.5582(5) 0.0652(19) Uani 1 1 d DU
C52 C 0.4081(7) 0.2279(7) 0.5417(6) 0.096(3) Uani 1 1 d DU
H52 H 0.4365 0.1841 0.5508 0.116 Uiso 1 1 calc R
C53 C 0.2927(8) 0.1903(9) 0.5114(7) 0.126(3) Uani 1 1 d DU
H53 H 0.2438 0.1223 0.5002 0.151 Uiso 1 1 calc R
C54 C 0.2542(9) 0.2594(8) 0.4989(7) 0.125(3) Uani 1 1 d DU
H54 H 0.1782 0.2361 0.4774 0.149 Uiso 1 1 calc R
C55 C 0.3251(8) 0.3604(8) 0.5174(6) 0.110(3) Uani 1 1 d DU
H55 H 0.2971 0.4050 0.5100 0.132 Uiso 1 1 calc R
C56 C 0.4389(7) 0.3956(7) 0.5470(6) 0.089(2) Uani 1 1 d DU
H56 H 0.4873 0.4641 0.5595 0.107 Uiso 1 1 calc R
C57 C 0.6684(7) 0.3990(7) 0.5415(5) 0.068(2) Uani 1 1 d U
C58 C 0.6266(8) 0.3548(7) 0.4605(5) 0.084(2) Uani 1 1 d U
H58 H 0.5534 0.3049 0.4365 0.101 Uiso 1 1 calc R
C59 C 0.7026(10) 0.3905(8) 0.4165(6) 0.105(3) Uani 1 1 d U
H59 H 0.6781 0.3642 0.3624 0.126 Uiso 1 1 calc R
C60 C 0.8098(10) 0.4622(9) 0.4527(7) 0.115(3) Uani 1 1 d U
H60 H 0.8587 0.4812 0.4230 0.138 Uiso 1 1 calc R
C61 C 0.8478(9) 0.5077(8) 0.5332(6) 0.102(3) Uani 1 1 d U
H61 H 0.9202 0.5595 0.5570 0.123 Uiso 1 1 calc R
C62 C 0.7769(8) 0.4752(7) 0.5772(6) 0.079(2) Uani 1 1 d U
H62 H 0.8018 0.5044 0.6312 0.095 Uiso 1 1 calc R
C63 C 0.3723(10) 0.3266(9) 0.3097(7) 0.122(4) Uani 1 1 d U
H63A H 0.3562 0.2570 0.2885 0.183 Uiso 1 1 calc R
H63B H 0.3825 0.3437 0.3649 0.183 Uiso 1 1 calc R
H63C H 0.4392 0.3693 0.2998 0.183 Uiso 1 1 calc R
C64 C 0.2802(11) 0.3413(9) 0.2731(7) 0.095(3) Uani 1 1 d U
C65 C 0.8709(12) 0.8549(11) 0.3126(9) 0.179(6) Uani 1 1 d U
H65A H 0.8891 0.9035 0.3626 0.269 Uiso 1 1 calc R
H65B H 0.9343 0.8742 0.2926 0.269 Uiso 1 1 calc R
H65C H 0.8510 0.7893 0.3181 0.269 Uiso 1 1 calc R
C66 C 0.7784(14) 0.8514(12) 0.2595(10) 0.123(5) Uani 1 1 d U
I1 I 0.02153(4) 0.69961(4) 1.12156(3) 0.05530(16) Uani 1 1 d .
I2 I 0.17998(5) 1.02280(4) 1.23999(3) 0.06279(17) Uani 1 1 d .
I3 I 0.67876(5) 0.54600(4) 1.25063(3) 0.07039(19) Uani 1 1 d .
I4 I 0.53121(4) 0.21252(4) 1.17346(3) 0.05967(17) Uani 1 1 d .
N1 N -0.0383(4) 0.8819(4) 1.0530(3) 0.0430(14) Uani 1 1 d .
N2 N 0.1181(4) 0.8745(4) 0.9918(3) 0.0385(13) Uani 1 1 d .
N3 N 0.2809(5) 0.8940(4) 1.1007(3) 0.0469(14) Uani 1 1 d .
N4 N 0.2170(5) 0.8657(5) 0.5749(4) 0.067(2) Uani 1 1 d .
N5 N 0.4633(5) 0.3743(4) 1.0723(3) 0.0463(14) Uani 1 1 d .
N6 N 0.6347(4) 0.3753(4) 1.0266(3) 0.0400(13) Uani 1 1 d .
N7 N 0.7817(5) 0.3878(4) 1.1419(3) 0.0506(15) Uani 1 1 d .
N8 N 0.5962(5) 0.3648(5) 0.5888(4) 0.0645(18) Uani 1 1 d .
N9 N 0.2109(9) 0.3520(8) 0.2429(7) 0.125(4) Uani 1 1 d .
N10 N 0.7066(11) 0.8465(9) 0.2179(7) 0.141(4) Uani 1 1 d .
S1 S 0.22924(16) 0.86543(17) 0.72407(11) 0.0592(5) Uani 1 1 d .
S2 S 0.56991(16) 0.37535(15) 0.73192(11) 0.0529(5) Uani 1 1 d .
Zn1 Zn 0.11666(7) 0.87928(6) 1.10700(5) 0.0438(2) Uani 1 1 d .
Zn2 Zn 0.61681(7) 0.37984(6) 1.13858(5) 0.0462(2) Uani 1 1 d .

loop_
_atom_site_aniso_label
_atom_site_aniso_U_11
_atom_site_aniso_U_22
_atom_site_aniso_U_33
_atom_site_aniso_U_23
_atom_site_aniso_U_13
_atom_site_aniso_U_12
C1 0.047(4) 0.057(4) 0.054(4) 0.019(3) 0.018(3) 0.024(3)
C2 0.039(3) 0.052(3) 0.065(4) 0.016(3) 0.018(3) 0.022(3)
C3 0.034(3) 0.048(3) 0.068(4) 0.014(3) 0.008(3) 0.022(3)
C4 0.037(3) 0.046(3) 0.049(3) 0.015(3) 0.006(3) 0.019(3)
C5 0.039(3) 0.037(3) 0.042(3) 0.021(3) 0.012(3) 0.017(3)
C6 0.032(3) 0.037(3) 0.037(3) 0.013(3) 0.010(3) 0.014(2)
C7 0.037(3) 0.053(3) 0.036(3) 0.016(3) 0.006(3) 0.017(3)
C8 0.040(3) 0.049(3) 0.039(3) 0.018(3) 0.014(2) 0.018(3)
C9 0.040(3) 0.050(3) 0.039(3) 0.015(3) 0.014(3) 0.019(3)
C10 0.040(3) 0.039(3) 0.038(3) 0.012(3) 0.013(3) 0.017(3)
C11 0.040(3) 0.040(3) 0.040(3) 0.013(3) 0.014(3) 0.015(3)
C12 0.044(3) 0.061(3) 0.050(3) 0.024(3) 0.021(3) 0.026(3)
C13 0.052(4) 0.070(4) 0.062(4) 0.027(3) 0.017(3) 0.030(3)
C14 0.050(4) 0.082(4) 0.059(4) 0.026(3) 0.007(3) 0.040(3)
C15 0.054(4) 0.078(4) 0.050(4) 0.024(3) 0.010(3) 0.038(4)
C16 0.046(4) 0.076(4) 0.042(3) 0.023(3) 0.016(3) 0.025(3)
C17 0.057(4) 0.129(5) 0.053(4) 0.034(4) 0.016(3) 0.035(4)
C18 0.061(4) 0.136(5) 0.057(4) 0.039(4) 0.016(4) 0.032(4)
C19 0.056(4) 0.089(5) 0.041(4) 0.024(4) 0.016(3) 0.027(4)
C20 0.057(4) 0.076(4) 0.047(4) 0.026(3) 0.021(3) 0.018(3)
C21 0.096(5) 0.097(5) 0.062(4) 0.032(4) 0.008(4) -0.002(4)
C22 0.108(5) 0.106(5) 0.074(5) 0.026(4) 0.011(4) 0.000(4)
C23 0.081(5) 0.110(5) 0.057(4) 0.022(4) 0.015(4) 0.027(4)
C24 0.079(5) 0.098(4) 0.054(4) 0.036(4) 0.019(3) 0.035(4)
C25 0.068(4) 0.082(4) 0.053(4) 0.027(3) 0.018(3) 0.023(3)
C26 0.061(4) 0.061(4) 0.049(4) 0.015(3) 0.019(3) 0.026(3)
C27 0.078(4) 0.095(5) 0.102(5) -0.005(4) 0.022(4) 0.037(4)
C28 0.078(4) 0.127(5) 0.124(6) -0.002(4) 0.030(5) 0.042(4)
C29 0.069(4) 0.113(5) 0.089(5) 0.019(4) 0.030(4) 0.019(4)
C30 0.078(4) 0.073(4) 0.074(5) 0.024(4) 0.016(4) 0.017(3)
C31 0.066(4) 0.066(4) 0.070(4) 0.019(3) 0.014(4) 0.030(3)
C32 0.050(4) 0.055(4) 0.062(4) 0.018(3) 0.023(3) 0.022(3)
C33 0.048(4) 0.047(3) 0.073(4) 0.014(3) 0.022(3) 0.022(3)
C34 0.040(3) 0.053(3) 0.076(4) 0.019(3) 0.009(3) 0.021(3)
C35 0.041(3) 0.045(3) 0.057(4) 0.017(3) 0.004(3) 0.017(3)
C36 0.038(3) 0.037(3) 0.048(4) 0.015(3) 0.010(3) 0.016(3)
C37 0.029(3) 0.036(3) 0.038(3) 0.013(2) 0.005(2) 0.014(2)
C38 0.033(3) 0.044(3) 0.039(3) 0.014(3) 0.000(2) 0.019(3)
C39 0.039(3) 0.045(3) 0.040(3) 0.016(3) 0.009(2) 0.024(3)
C40 0.032(3) 0.048(3) 0.045(3) 0.017(3) 0.010(3) 0.019(3)
C41 0.033(3) 0.039(3) 0.040(3) 0.013(3) 0.004(3) 0.018(3)
C42 0.039(3) 0.039(3) 0.044(3) 0.012(3) 0.006(3) 0.019(3)
C43 0.041(3) 0.059(4) 0.056(4) 0.018(3) 0.010(3) 0.025(3)
C44 0.047(4) 0.066(4) 0.062(4) 0.017(3) 0.004(3) 0.025(3)
C45 0.054(4) 0.079(4) 0.052(4) 0.015(3) -0.002(3) 0.038(3)
C46 0.064(4) 0.079(4) 0.043(4) 0.018(3) 0.010(3) 0.041(4)
C47 0.043(3) 0.052(3) 0.040(3) 0.015(3) 0.006(3) 0.026(3)
C48 0.048(4) 0.068(4) 0.043(3) 0.026(3) 0.010(3) 0.032(3)
C49 0.051(4) 0.079(4) 0.049(4) 0.022(3) 0.020(3) 0.036(3)
C50 0.048(4) 0.066(4) 0.045(4) 0.029(3) 0.015(3) 0.031(3)
C51 0.070(4) 0.081(4) 0.057(4) 0.031(3) 0.015(3) 0.043(3)
C52 0.088(5) 0.091(4) 0.099(5) 0.038(4) 0.007(4) 0.034(4)
C53 0.095(5) 0.124(5) 0.132(6) 0.043(5) 0.006(5) 0.033(4)
C54 0.088(5) 0.145(6) 0.126(6) 0.043(5) 0.009(5) 0.048(4)
C55 0.099(5) 0.131(5) 0.116(5) 0.040(5) 0.013(4) 0.076(4)
C56 0.093(5) 0.092(4) 0.093(5) 0.033(4) 0.015(4) 0.054(4)
C57 0.077(4) 0.082(4) 0.062(4) 0.040(3) 0.028(4) 0.040(3)
C58 0.093(5) 0.100(5) 0.066(4) 0.044(4) 0.028(4) 0.040(4)
C59 0.116(5) 0.124(5) 0.076(4) 0.048(4) 0.044(4) 0.041(4)
C60 0.115(5) 0.132(6) 0.098(5) 0.057(5) 0.055(4) 0.037(4)
C61 0.095(5) 0.112(5) 0.098(5) 0.058(4) 0.036(4) 0.031(4)
C62 0.081(5) 0.090(4) 0.073(4) 0.049(4) 0.024(3) 0.033(4)
C63 0.116(7) 0.119(7) 0.107(7) 0.013(5) 0.034(6) 0.044(6)
C64 0.097(7) 0.082(6) 0.091(7) 0.011(5) 0.044(6) 0.028(5)
C65 0.171(9) 0.174(9) 0.192(10) 0.065(7) 0.033(7) 0.081(7)
C66 0.125(8) 0.126(7) 0.125(8) 0.033(6) 0.052(6) 0.063(6)
I1 0.0506(3) 0.0638(3) 0.0628(4) 0.0295(3) 0.0175(3) 0.0317(3)
I2 0.0727(4) 0.0655(3) 0.0483(3) 0.0133(3) 0.0129(3) 0.0344(3)
I3 0.0732(4) 0.0679(4) 0.0587(4) 0.0024(3) 0.0060(3) 0.0361(3)
I4 0.0637(4) 0.0628(3) 0.0628(4) 0.0290(3) 0.0219(3) 0.0328(3)
N1 0.041(3) 0.053(3) 0.042(4) 0.019(3) 0.018(3) 0.024(3)
N2 0.036(3) 0.046(3) 0.037(3) 0.018(3) 0.011(3) 0.019(3)
N3 0.041(3) 0.063(4) 0.044(4) 0.019(3) 0.009(3) 0.031(3)
N4 0.040(4) 0.090(5) 0.041(4) 0.017(3) 0.009(3) 0.003(3)
N5 0.046(4) 0.049(3) 0.048(4) 0.017(3) 0.019(3) 0.024(3)
N6 0.033(3) 0.045(3) 0.039(3) 0.014(3) 0.008(3) 0.016(3)
N7 0.054(4) 0.071(4) 0.039(4) 0.022(3) 0.015(3) 0.038(3)
N8 0.050(4) 0.098(5) 0.053(4) 0.035(4) 0.014(3) 0.035(4)
N9 0.105(8) 0.107(8) 0.148(11) 0.023(7) 0.047(8) 0.039(7)
N10 0.136(10) 0.127(9) 0.142(11) 0.011(8) 0.063(9) 0.052(8)
S1 0.0504(12) 0.0902(15) 0.0415(11) 0.0276(11) 0.0164(9) 0.0320(11)
S2 0.0523(12) 0.0769(13) 0.0435(11) 0.0273(10) 0.0137(9) 0.0388(11)
Zn1 0.0431(5) 0.0569(5) 0.0395(5) 0.0206(4) 0.0151(4) 0.0268(4)
Zn2 0.0473(5) 0.0570(5) 0.0399(5) 0.0176(4) 0.0136(4) 0.0278(4)

loop_
_atom_type_symbol
_atom_type_description
_atom_type_scat_dispersion_real
_atom_type_scat_dispersion_imag
_atom_type_scat_source
C C 0.0033 0.0016 'International Tables Vol C Tables 4.2.6.8 and 6.1.1.4'
H H 0.0000 0.0000 'International Tables Vol C Tables 4.2.6.8 and 6.1.1.4'
N N 0.0061 0.0033 'International Tables Vol C Tables 4.2.6.8 and 6.1.1.4'
S S 0.1246 0.1234 'International Tables Vol C Tables 4.2.6.8 and 6.1.1.4'
Zn Zn 0.2839 1.4301 'International Tables Vol C Tables 4.2.6.8 and 6.1.1.4'
I I -0.4742 1.8119 'International Tables Vol C Tables 4.2.6.8 and 6.1.1.4'

loop_
_geom_angle_atom_site_label_1
_geom_angle_atom_site_label_2
_geom_angle_atom_site_label_3
_geom_angle
N1 C1 C2 121.7(7)
N1 C1 H1 119.1
C2 C1 H1 119.1
C3 C2 C1 119.5(7)
C3 C2 H2 120.2
C1 C2 H2 120.2
C2 C3 C4 119.9(7)
C2 C3 H3 120.1
C4 C3 H3 120.1
C3 C4 C5 118.0(7)
C3 C4 H4 121.0
C5 C4 H4 121.0
N1 C5 C4 121.3(6)
N1 C5 C6 115.4(6)
C4 C5 C6 123.3(6)
N2 C6 C7 121.0(6)
N2 C6 C5 113.6(5)
C7 C6 C5 125.4(6)
C6 C7 C8 121.2(6)
C6 C7 H7 119.4
C8 C7 H7 119.4
C7 C8 C9 116.8(6)
C7 C8 C16 121.4(6)
C9 C8 C16 121.8(6)
C10 C9 C8 119.8(6)
C10 C9 H9 120.1
C8 C9 H9 120.1
N2 C10 C9 121.8(6)
N2 C10 C11 113.9(6)
C9 C10 C11 124.3(6)
N3 C11 C12 122.0(6)
N3 C11 C10 114.6(6)
C12 C11 C10 123.4(6)
C13 C12 C11 119.4(7)
C13 C12 H12 120.3
C11 C12 H12 120.3
C12 C13 C14 118.9(8)
C12 C13 H13 120.6
C14 C13 H13 120.6
C15 C14 C13 119.2(7)
C15 C14 H14 120.4
C13 C14 H14 120.4
C14 C15 N3 123.9(7)
C14 C15 H15 118.0
N3 C15 H15 118.0
C17 C16 C8 126.8(7)
C17 C16 S1 110.7(6)
C8 C16 S1 122.3(6)
C16 C17 C18 112.4(8)
C16 C17 H17 123.8
C18 C17 H17 123.8
C19 C18 C17 113.8(8)
C19 C18 H18 123.1
C17 C18 H18 123.1
N4 C19 C18 127.3(7)
N4 C19 S1 122.8(6)
C18 C19 S1 109.8(6)
C25 C20 C21 115.7(8)
C25 C20 N4 123.5(8)
C21 C20 N4 120.7(7)
C20 C21 C22 121.2(9)
C20 C21 H21 119.4
C22 C21 H21 119.4
C23 C22 C21 121.7(10)
C23 C22 H22 119.2
C21 C22 H22 119.2
C24 C23 C22 118.4(10)
C24 C23 H23 120.8
C22 C23 H23 120.8
C23 C24 C25 120.1(8)
C23 C24 H24 119.9
C25 C24 H24 119.9
C20 C25 C24 122.8(8)
C20 C25 H25 118.6
C24 C25 H25 118.6
C31 C26 C27 119.0(7)
C31 C26 N4 119.7(6)
C27 C26 N4 121.1(6)
C26 C27 C28 121.8(8)
C26 C27 H27 119.1
C28 C27 H27 119.1
C29 C28 C27 118.8(9)
C29 C28 H28 120.6
C27 C28 H28 120.6
C28 C29 C30 119.4(9)
C28 C29 H29 120.3
C30 C29 H29 120.3
C29 C30 C31 121.9(8)
C29 C30 H30 119.1
C31 C30 H30 119.1
C26 C31 C30 118.9(7)
C26 C31 H31 120.6
C30 C31 H31 120.6
N5 C32 C33 124.0(7)
N5 C32 H32 118.0
C33 C32 H32 118.0
C34 C33 C32 117.6(7)
C34 C33 H33 121.2
C32 C33 H33 121.2
C33 C34 C35 120.0(7)
C33 C34 H34 120.0
C35 C34 H34 120.0
C34 C35 C36 119.4(7)
C34 C35 H35 120.3
C36 C35 H35 120.3
N5 C36 C35 120.5(7)
N5 C36 C37 115.2(6)
C35 C36 C37 124.3(6)
N6 C37 C38 120.0(6)
N6 C37 C36 115.1(6)
C38 C37 C36 124.8(6)
C39 C38 C37 120.6(6)
C39 C38 H38 119.7
C37 C38 H38 119.7
C38 C39 C40 118.3(6)
C38 C39 C47 121.3(6)
C40 C39 C47 120.3(6)
C41 C40 C39 118.7(6)
C41 C40 H40 120.7
C39 C40 H40 120.7
N6 C41 C40 122.1(6)
N6 C41 C42 113.7(6)
C40 C41 C42 124.2(6)
N7 C42 C43 122.8(6)
N7 C42 C41 113.9(6)
C43 C42 C41 123.3(6)
C42 C43 C44 118.9(7)
C42 C43 H43 120.6
C44 C43 H43 120.6
C45 C44 C43 118.8(8)
C45 C44 H44 120.6
C43 C44 H44 120.6
C46 C45 C44 118.2(7)
C46 C45 H45 120.9
C44 C45 H45 120.9
N7 C46 C45 124.3(7)
N7 C46 H46 117.9
C45 C46 H46 117.9
C48 C47 C39 128.9(6)
C48 C47 S2 110.6(5)
C39 C47 S2 120.4(5)
C47 C48 C49 114.0(6)
C47 C48 H48 123.0
C49 C48 H48 123.0
C50 C49 C48 112.4(7)
C50 C49 H49 123.8
C48 C49 H49 123.8
C49 C50 N8 129.5(7)
C49 C50 S2 111.7(5)
N8 C50 S2 118.8(5)
C56 C51 C52 119.7(8)
C56 C51 N8 120.7(7)
C52 C51 N8 119.6(7)
C51 C52 C53 121.1(9)
C51 C52 H52 119.5
C53 C52 H52 119.5
C54 C53 C52 117.3(11)
C54 C53 H53 121.3
C52 C53 H53 121.3
C55 C54 C53 121.9(11)
C55 C54 H54 119.1
C53 C54 H54 119.1
C54 C55 C56 119.7(10)
C54 C55 H55 120.1
C56 C55 H55 120.1
C51 C56 C55 120.3(9)
C51 C56 H56 119.9
C55 C56 H56 119.9
C62 C57 C58 121.8(8)
C62 C57 N8 119.4(8)
C58 C57 N8 118.8(8)
C57 C58 C59 116.4(9)
C57 C58 H58 121.8
C59 C58 H58 121.8
C60 C59 C58 121.0(10)
C60 C59 H59 119.5
C58 C59 H59 119.5
C59 C60 C61 121.3(10)
C59 C60 H60 119.3
C61 C60 H60 119.3
C62 C61 C60 119.1(10)
C62 C61 H61 120.5
C60 C61 H61 120.5
C61 C62 C57 120.3(10)
C61 C62 H62 119.8
C57 C62 H62 119.8
C64 C63 H63A 109.5
C64 C63 H63B 109.5
H63A C63 H63B 109.5
C64 C63 H63C 109.5
H63A C63 H63C 109.5
H63B C63 H63C 109.5
N9 C64 C63 177.6(15)
C66 C65 H65A 109.5
C66 C65 H65B 109.5
H65A C65 H65B 109.5
C66 C65 H65C 109.5
H65A C65 H65C 109.5
H65B C65 H65C 109.5
N10 C66 C65 178.5(19)
C5 N1 C1 119.7(6)
C5 N1 Zn1 116.2(4)
C1 N1 Zn1 124.1(5)
C10 N2 C6 119.5(6)
C10 N2 Zn1 120.3(4)
C6 N2 Zn1 120.2(4)
C15 N3 C11 116.5(6)
C15 N3 Zn1 127.2(5)
C11 N3 Zn1 116.3(4)
C19 N4 C20 122.0(7)
C19 N4 C26 119.1(6)
C20 N4 C26 118.7(6)
C36 N5 C32 118.4(6)
C36 N5 Zn2 116.1(4)
C32 N5 Zn2 125.4(5)
C41 N6 C37 120.3(6)
C41 N6 Zn2 120.9(4)
C37 N6 Zn2 118.8(4)
C42 N7 C46 117.0(6)
C42 N7 Zn2 117.6(4)
C46 N7 Zn2 125.4(5)
C50 N8 C51 119.6(6)
C50 N8 C57 121.4(6)
C51 N8 C57 118.9(7)
C19 S1 C16 93.2(4)
C47 S2 C50 91.2(3)
N2 Zn1 N3 74.6(2)
N2 Zn1 N1 74.3(2)
N3 Zn1 N1 148.1(2)
N2 Zn1 I1 113.22(14)
N3 Zn1 I1 101.84(15)
N1 Zn1 I1 96.74(14)
N2 Zn1 I2 135.36(14)
N3 Zn1 I2 98.66(15)
N1 Zn1 I2 98.44(15)
I1 Zn1 I2 111.36(4)
N6 Zn2 N7 73.8(2)
N6 Zn2 N5 74.7(2)
N7 Zn2 N5 148.4(2)
N6 Zn2 I3 123.62(14)
N7 Zn2 I3 98.76(16)
N5 Zn2 I3 97.07(15)
N6 Zn2 I4 120.70(14)
N7 Zn2 I4 97.39(15)
N5 Zn2 I4 100.10(15)
I3 Zn2 I4 115.67(5)

loop_
_geom_bond_atom_site_label_1
_geom_bond_atom_site_label_2
_geom_bond_distance
C1 N1 1.339(8)
C1 C2 1.382(10)
C1 H1 0.9300
C2 C3 1.349(10)
C2 H2 0.9300
C3 C4 1.398(9)
C3 H3 0.9300
C4 C5 1.400(9)
C4 H4 0.9300
C5 N1 1.336(8)
C5 C6 1.491(9)
C6 N2 1.352(8)
C6 C7 1.363(9)
C7 C8 1.398(9)
C7 H7 0.9300
C8 C9 1.406(9)
C8 C16 1.455(9)
C9 C10 1.372(9)
C9 H9 0.9300
C10 N2 1.353(8)
C10 C11 1.487(9)
C11 N3 1.366(8)
C11 C12 1.381(9)
C12 C13 1.366(10)
C12 H12 0.9300
C13 C14 1.380(10)
C13 H13 0.9300
C14 C15 1.350(10)
C14 H14 0.9300
C15 N3 1.347(8)
C15 H15 0.9300
C16 C17 1.373(10)
C16 S1 1.730(7)
C17 C18 1.426(11)
C17 H17 0.9300
C18 C19 1.383(11)
C18 H18 0.9300
C19 N4 1.371(9)
C19 S1 1.721(8)
C20 C25 1.363(10)
C20 C21 1.367(11)
C20 N4 1.394(9)
C21 C22 1.382(12)
C21 H21 0.9300
C22 C23 1.342(13)
C22 H22 0.9300
C23 C24 1.343(12)
C23 H23 0.9300
C24 C25 1.384(11)
C24 H24 0.9300
C25 H25 0.9300
C26 C31 1.399(5)
C26 C27 1.403(5)
C26 N4 1.420(9)
C27 C28 1.408(5)
C27 H27 0.9300
C28 C29 1.394(5)
C28 H28 0.9300
C29 C30 1.400(5)
C29 H29 0.9300
C30 C31 1.404(5)
C30 H30 0.9300
C31 H31 0.9300
C32 N5 1.347(9)
C32 C33 1.385(10)
C32 H32 0.9300
C33 C34 1.358(10)
C33 H33 0.9300
C34 C35 1.385(10)
C34 H34 0.9300
C35 C36 1.414(9)
C35 H35 0.9300
C36 N5 1.334(8)
C36 C37 1.466(9)
C37 N6 1.359(7)
C37 C38 1.400(9)
C38 C39 1.377(9)
C38 H38 0.9300
C39 C40 1.414(8)
C39 C47 1.470(9)
C40 C41 1.389(9)
C40 H40 0.9300
C41 N6 1.337(8)
C41 C42 1.504(9)
C42 N7 1.331(8)
C42 C43 1.390(9)
C43 C44 1.389(10)
C43 H43 0.9300
C44 C45 1.378(11)
C44 H44 0.9300
C45 C46 1.370(10)
C45 H45 0.9300
C46 N7 1.349(8)
C46 H46 0.9300
C47 C48 1.375(9)
C47 S2 1.728(7)
C48 C49 1.392(10)
C48 H48 0.9300
C49 C50 1.367(10)
C49 H49 0.9300
C50 N8 1.384(9)
C50 S2 1.734(8)
C51 C56 1.380(8)
C51 C52 1.388(8)
C51 N8 1.408(9)
C52 C53 1.402(8)
C52 H52 0.9300
C53 C54 1.400(8)
C53 H53 0.9300
C54 C55 1.370(8)
C54 H54 0.9300
C55 C56 1.386(8)
C55 H55 0.9300
C56 H56 0.9300
C57 C62 1.388(11)
C57 C58 1.396(12)
C57 N8 1.441(10)
C58 C59 1.432(12)
C58 H58 0.9300
C59 C60 1.358(13)
C59 H59 0.9300
C60 C61 1.388(14)
C60 H60 0.9300
C61 C62 1.377(12)
C61 H61 0.9300
C62 H62 0.9300
C63 C64 1.452(16)
C63 H63A 0.9600
C63 H63B 0.9600
C63 H63C 0.9600
C64 N9 1.108(14)
C65 C66 1.440(18)
C65 H65A 0.9600
C65 H65B 0.9600
C65 H65C 0.9600
C66 N10 1.105(16)
I1 Zn1 2.6159(15)
I2 Zn1 2.6196(13)
I3 Zn2 2.5900(14)
I4 Zn2 2.6213(14)
N1 Zn1 2.208(6)
N2 Zn1 2.105(5)
N3 Zn1 2.192(6)
N5 Zn2 2.207(6)
N6 Zn2 2.101(5)
N7 Zn2 2.199(6)

loop_
_geom_hbond_atom_site_label_D
_geom_hbond_atom_site_label_H
_geom_hbond_atom_site_label_A
_geom_hbond_distance_DH
_geom_hbond_distance_HA
_geom_hbond_distance_DA
_geom_hbond_angle_DHA
_geom_hbond_site_symmetry_A
C9 H9 S1 0.93 2.74 3.133(7) 106.3 .
C38 H38 S2 0.93 2.67 3.084(7) 107.4 .
C34 H34 I1 0.93 2.97 3.826(8) 154.1 2_567
C43 H43 I1 0.93 3.04 3.903(8) 154.6 2_667
C48 H48 I1 0.93 3.03 3.957(7) 174.3 2_667

loop_
_geom_torsion_atom_site_label_1
_geom_torsion_atom_site_label_2
_geom_torsion_atom_site_label_3
_geom_torsion_atom_site_label_4
_geom_torsion
N1 C1 C2 C3 -0.1(11)
C1 C2 C3 C4 0.6(10)
C2 C3 C4 C5 -0.5(10)
C3 C4 C5 N1 -0.2(9)
C3 C4 C5 C6 -178.3(6)
N1 C5 C6 N2 0.2(8)
C4 C5 C6 N2 178.4(6)
N1 C5 C6 C7 -177.8(6)
C4 C5 C6 C7 0.5(10)
N2 C6 C7 C8 0.4(10)
C5 C6 C7 C8 178.2(6)
C6 C7 C8 C9 -0.5(10)
C6 C7 C8 C16 -178.6(6)
C7 C8 C9 C10 -0.1(9)
C16 C8 C9 C10 178.0(6)
C8 C9 C10 N2 0.8(10)
C8 C9 C10 C11 -178.8(6)
N2 C10 C11 N3 -0.5(8)
C9 C10 C11 N3 179.1(6)
N2 C10 C11 C12 178.8(6)
C9 C10 C11 C12 -1.6(10)
N3 C11 C12 C13 -1.9(10)
C10 C11 C12 C13 178.8(6)
C11 C12 C13 C14 0.3(11)
C12 C13 C14 C15 0.6(12)
C13 C14 C15 N3 0.0(12)
C7 C8 C16 C17 -2.0(12)
C9 C8 C16 C17 -180.0(8)
C7 C8 C16 S1 173.5(5)
C9 C8 C16 S1 -4.5(10)
C8 C16 C17 C18 174.5(8)
S1 C16 C17 C18 -1.4(11)
C16 C17 C18 C19 1.8(13)
C17 C18 C19 N4 177.9(9)
C17 C18 C19 S1 -1.3(11)
C25 C20 C21 C22 -3.4(16)
N4 C20 C21 C22 179.2(10)
C20 C21 C22 C23 1(2)
C21 C22 C23 C24 2.3(19)
C22 C23 C24 C25 -3.1(16)
C21 C20 C25 C24 2.7(14)
N4 C20 C25 C24 179.9(8)
C23 C24 C25 C20 0.6(15)
C31 C26 C27 C28 4.5(15)
N4 C26 C27 C28 179.8(10)
C26 C27 C28 C29 -2.5(18)
C27 C28 C29 C30 0.7(18)
C28 C29 C30 C31 -0.9(16)
C27 C26 C31 C30 -4.6(13)
N4 C26 C31 C30 180.0(7)
C29 C30 C31 C26 2.9(14)
N5 C32 C33 C34 -1.7(11)
C32 C33 C34 C35 1.1(11)
C33 C34 C35 C36 -0.7(10)
C34 C35 C36 N5 0.9(10)
C34 C35 C36 C37 -178.0(6)
N5 C36 C37 N6 -3.9(8)
C35 C36 C37 N6 175.1(6)
N5 C36 C37 C38 179.0(6)
C35 C36 C37 C38 -2.0(10)
N6 C37 C38 C39 -0.5(9)
C36 C37 C38 C39 176.4(6)
C37 C38 C39 C40 -0.5(9)
C37 C38 C39 C47 -177.3(6)
C38 C39 C40 C41 1.6(9)
C47 C39 C40 C41 178.4(6)
C39 C40 C41 N6 -1.7(9)
C39 C40 C41 C42 179.9(6)
N6 C41 C42 N7 2.8(8)
C40 C41 C42 N7 -178.7(6)
N6 C41 C42 C43 -177.7(6)
C40 C41 C42 C43 0.8(10)
N7 C42 C43 C44 -0.8(11)
C41 C42 C43 C44 179.7(6)
C42 C43 C44 C45 1.6(11)
C43 C44 C45 C46 -2.1(12)
C44 C45 C46 N7 2.1(12)
C38 C39 C47 C48 -168.5(7)
C40 C39 C47 C48 14.8(11)
C38 C39 C47 S2 8.5(9)
C40 C39 C47 S2 -168.2(5)
C39 C47 C48 C49 176.2(7)
S2 C47 C48 C49 -1.0(8)
C47 C48 C49 C50 1.1(10)
C48 C49 C50 N8 178.0(7)
C48 C49 C50 S2 -0.7(9)
C56 C51 C52 C53 2.0(16)
N8 C51 C52 C53 179.8(9)
C51 C52 C53 C54 -0.2(18)
C52 C53 C54 C55 -2(2)
C53 C54 C55 C56 2(2)
C52 C51 C56 C55 -1.8(15)
N8 C51 C56 C55 -179.6(9)
C54 C55 C56 C51 -0.2(17)
C62 C57 C58 C59 1.6(14)
N8 C57 C58 C59 -179.0(8)
C57 C58 C59 C60 1.2(16)
C58 C59 C60 C61 -3.9(19)
C59 C60 C61 C62 3.7(18)
C60 C61 C62 C57 -0.9(16)
C58 C57 C62 C61 -1.7(14)
N8 C57 C62 C61 178.9(9)
C4 C5 N1 C1 0.7(9)
C6 C5 N1 C1 179.0(6)
C4 C5 N1 Zn1 177.3(5)
C6 C5 N1 Zn1 -4.4(7)
C2 C1 N1 C5 -0.5(10)
C2 C1 N1 Zn1 -176.9(5)
C9 C10 N2 C6 -0.9(9)
C11 C10 N2 C6 178.7(5)
C9 C10 N2 Zn1 176.8(5)
C11 C10 N2 Zn1 -3.6(7)
C7 C6 N2 C10 0.3(9)
C5 C6 N2 C10 -177.8(5)
C7 C6 N2 Zn1 -177.4(5)
C5 C6 N2 Zn1 4.5(7)
C14 C15 N3 C11 -1.5(11)
C14 C15 N3 Zn1 175.9(6)
C12 C11 N3 C15 2.5(10)
C10 C11 N3 C15 -178.2(6)
C12 C11 N3 Zn1 -175.2(5)
C10 C11 N3 Zn1 4.1(7)
C18 C19 N4 C20 -30.8(14)
S1 C19 N4 C20 148.3(7)
C18 C19 N4 C26 145.4(9)
S1 C19 N4 C26 -35.4(11)
C25 C20 N4 C19 135.2(9)
C21 C20 N4 C19 -47.7(13)
C25 C20 N4 C26 -41.1(12)
C21 C20 N4 C26 136.0(9)
C31 C26 N4 C19 -55.4(11)
C27 C26 N4 C19 129.3(9)
C31 C26 N4 C20 121.0(9)
C27 C26 N4 C20 -54.3(12)
C35 C36 N5 C32 -1.4(9)
C37 C36 N5 C32 177.6(6)
C35 C36 N5 Zn2 -177.2(5)
C37 C36 N5 Zn2 1.8(7)
C33 C32 N5 C36 1.9(10)
C33 C32 N5 Zn2 177.2(5)
C40 C41 N6 C37 0.7(9)
C42 C41 N6 C37 179.3(5)
C40 C41 N6 Zn2 179.7(5)
C42 C41 N6 Zn2 -1.8(7)
C38 C37 N6 C41 0.4(9)
C36 C37 N6 C41 -176.8(5)
C38 C37 N6 Zn2 -178.5(4)
C36 C37 N6 Zn2 4.2(7)
C43 C42 N7 C46 0.6(10)
C41 C42 N7 C46 -179.9(6)
C43 C42 N7 Zn2 178.0(5)
C41 C42 N7 Zn2 -2.6(7)
C45 C46 N7 C42 -1.3(11)
C45 C46 N7 Zn2 -178.4(6)
C49 C50 N8 C51 148.7(8)
S2 C50 N8 C51 -32.7(10)
C49 C50 N8 C57 -27.3(13)
S2 C50 N8 C57 151.2(6)
C56 C51 N8 C50 114.2(9)
C52 C51 N8 C50 -63.6(11)
C56 C51 N8 C57 -69.6(11)
C52 C51 N8 C57 112.5(10)
C62 C57 N8 C50 -35.1(12)
C58 C57 N8 C50 145.5(8)
C62 C57 N8 C51 148.8(8)
C58 C57 N8 C51 -30.6(11)
N4 C19 S1 C16 -178.8(7)
C18 C19 S1 C16 0.4(7)
C17 C16 S1 C19 0.6(7)
C8 C16 S1 C19 -175.6(7)
C48 C47 S2 C50 0.5(6)
C39 C47 S2 C50 -177.0(6)
C49 C50 S2 C47 0.1(6)
N8 C50 S2 C47 -178.7(6)
C10 N2 Zn1 N3 4.3(4)
C6 N2 Zn1 N3 -178.0(5)
C10 N2 Zn1 N1 177.1(5)
C6 N2 Zn1 N1 -5.2(4)
C10 N2 Zn1 I1 -92.2(5)
C6 N2 Zn1 I1 85.5(4)
C10 N2 Zn1 I2 91.0(5)
C6 N2 Zn1 I2 -91.3(5)
C15 N3 Zn1 N2 178.1(6)
C11 N3 Zn1 N2 -4.4(4)
C15 N3 Zn1 N1 165.0(5)
C11 N3 Zn1 N1 -17.6(7)
C15 N3 Zn1 I1 -70.8(6)
C11 N3 Zn1 I1 106.7(4)
C15 N3 Zn1 I2 43.3(6)
C11 N3 Zn1 I2 -139.2(4)
C5 N1 Zn1 N2 5.1(4)
C1 N1 Zn1 N2 -178.5(6)
C5 N1 Zn1 N3 18.2(7)
C1 N1 Zn1 N3 -165.3(5)
C5 N1 Zn1 I1 -107.2(4)
C1 N1 Zn1 I1 69.2(5)
C5 N1 Zn1 I2 139.9(4)
C1 N1 Zn1 I2 -43.6(5)
C41 N6 Zn2 N7 0.4(5)
C37 N6 Zn2 N7 179.4(5)
C41 N6 Zn2 N5 178.6(5)
C37 N6 Zn2 N5 -2.5(4)
C41 N6 Zn2 I3 90.2(5)
C37 N6 Zn2 I3 -90.8(4)
C41 N6 Zn2 I4 -88.7(5)
C37 N6 Zn2 I4 90.3(4)
C42 N7 Zn2 N6 1.3(5)
C46 N7 Zn2 N6 178.4(6)
C42 N7 Zn2 N5 -2.1(8)
C46 N7 Zn2 N5 175.0(5)
C42 N7 Zn2 I3 -121.3(5)
C46 N7 Zn2 I3 55.8(6)
C42 N7 Zn2 I4 121.2(5)
C46 N7 Zn2 I4 -61.7(6)
C36 N5 Zn2 N6 0.2(4)
C32 N5 Zn2 N6 -175.2(6)
C36 N5 Zn2 N7 3.6(7)
C32 N5 Zn2 N7 -171.8(5)
C36 N5 Zn2 I3 123.2(4)
C32 N5 Zn2 I3 -52.2(5)
C36 N5 Zn2 I4 -119.0(4)
C32 N5 Zn2 I4 65.6(5)
